data_7026065
loop_
_publ_author_name
'Amoroso, Angelo J.'
'Banu, Afrosa'
'Coogan, Michael P.'
'Edwards, Peter G.'
'Hossain, Golzar'
'Malik, K. M. Abdul'

_publ_section_title
;
 Functionalisation of terpyridine complexes containing the Re(CO)3(+)
 moiety.
;
_journal_issue 30
_journal_name_full 'Dalton transactions (Cambridge, England : 2003)'
_journal_page_first 6993
_journal_page_last 7003
_journal_paper_doi 10.1039/c0dt00174k
_journal_volume 39
_journal_year 2010
_chemical_formula_moiety 'C19 H14 I N3 O3 Re, F6 P'
_chemical_formula_sum 'C19 H14 F6 I N3 O3 P Re'
_chemical_formula_weight 790.40
_chemical_name_systematic
;
?
;
_space_group_IT_number 2
_symmetry_cell_setting triclinic
_symmetry_space_group_name_Hall '-P 1'
_symmetry_space_group_name_H-M 'P -1'
_atom_sites_solution_hydrogens geom
_atom_sites_solution_primary direct
_atom_sites_solution_secondary difmap
_audit_creation_method SHELXL-97
_cell_angle_alpha 70.4699(11)
_cell_angle_beta 86.0787(12)
_cell_angle_gamma 81.1926(18)
_cell_formula_units_Z 2
_cell_length_a 6.9323(2)
_cell_length_b 13.0225(4)
_cell_length_c 13.5441(5)
_cell_measurement_reflns_used 5122
_cell_measurement_temperature 150(2)
_cell_measurement_theta_max 27.47
_cell_measurement_theta_min 2.91
_cell_volume 1138.58(6)
_computing_cell_refinement 'HKL Scalepack (Otwinowski & Minor 1997)'
_computing_data_collection 'Collect (Nonius BV, 1997-2000)'
_computing_data_reduction 'HKL Denzo and Scalepack (Otwinowski & Minor 1997)'
_computing_molecular_graphics 'Ortep-3 for Windows (Farrugia, 1997)'
_computing_publication_material 'WinGX publication routines (Farrugia, 1999)'
_computing_structure_refinement 'SHELXL-97 (Sheldrick, 1997)'
_computing_structure_solution 'SHELXS-97 (Sheldrick, 1990)'
_diffrn_ambient_temperature 150(2)
_diffrn_measured_fraction_theta_full 0.990
_diffrn_measured_fraction_theta_max 0.990
_diffrn_measurement_device_type 'Nonius KappaCCD'
_diffrn_measurement_method '\w scans'
_diffrn_radiation_monochromator graphite
_diffrn_radiation_source 'fine-focus sealed tube'
_diffrn_radiation_type MoK\a
_diffrn_radiation_wavelength 0.71073
_diffrn_reflns_av_R_equivalents 0.0948
_diffrn_reflns_av_sigmaI/netI 0.0621
_diffrn_reflns_limit_h_max 8
_diffrn_reflns_limit_h_min -8
_diffrn_reflns_limit_k_max 16
_diffrn_reflns_limit_k_min -16
_diffrn_reflns_limit_l_max 17
_diffrn_reflns_limit_l_min -17
_diffrn_reflns_number 21851
_diffrn_reflns_theta_full 27.40
_diffrn_reflns_theta_max 27.40
_diffrn_reflns_theta_min 2.97
_diffrn_standards_decay_% none
_exptl_absorpt_coefficient_mu 6.839
_exptl_absorpt_correction_T_max 0.4269
_exptl_absorpt_correction_T_min 0.3416
_exptl_absorpt_correction_type multi-scan
_exptl_absorpt_process_details
;
[Blessing, Acta Cryst. (1995). A51, 33-38]
;
_exptl_crystal_colour Orange
_exptl_crystal_density_diffrn 2.306
_exptl_crystal_density_method 'not measured'
_exptl_crystal_description Prismatic
_exptl_crystal_F_000 740
_exptl_crystal_size_max 0.20
_exptl_crystal_size_mid 0.18
_exptl_crystal_size_min 0.15
_refine_diff_density_max 1.787
_refine_diff_density_min -1.898
_refine_diff_density_rms 0.209
_refine_ls_extinction_method none
_refine_ls_goodness_of_fit_ref 1.046
_refine_ls_hydrogen_treatment constr
_refine_ls_matrix_type full
_refine_ls_number_parameters 308
_refine_ls_number_reflns 5122
_refine_ls_number_restraints 0
_refine_ls_restrained_S_all 1.046
_refine_ls_R_factor_all 0.0570
_refine_ls_R_factor_gt 0.0413
_refine_ls_shift/su_max 0.001
_refine_ls_shift/su_mean 0.000
_refine_ls_structure_factor_coef Fsqd
_refine_ls_weighting_details 'calc w=1/[\s^2^(Fo^2^)+(0.0375P)^2^+3.7125P] where P=(Fo^2^+2Fc^2^)/3'
_refine_ls_weighting_scheme calc
_refine_ls_wR_factor_gt 0.0918
_refine_ls_wR_factor_ref 0.0986
_reflns_number_gt 4196
_reflns_number_total 5122
_reflns_threshold_expression >2sigma(I)
_cod_data_source_file c0dt00174k.txt
_cod_data_source_block comp3
_cod_depositor_comments
;
The following automatic conversions were performed:

'_symmetry_cell_setting' value 'Triclinic' changed to 'triclinic'
according to /home/saulius/struct/CIF-dictionaries/cif_core.dic
dictionary named 'cif_core.dic' version 2.4.2 from 2011-04-26.

Automatic conversion script
Id: cif_fix_values 1891 2012-01-12 08:04:46Z andrius 
;
_cod_database_code 7026065

loop_
_symmetry_equiv_pos_as_xyz
'x, y, z'
'-x, -y, -z'

loop_
_atom_site_label
_atom_site_type_symbol
_atom_site_fract_x
_atom_site_fract_y
_atom_site_fract_z
_atom_site_U_iso_or_equiv
_atom_site_adp_type
_atom_site_occupancy
_atom_site_symmetry_multiplicity
_atom_site_calc_flag
_atom_site_refinement_flags
Re1 Re 0.43489(4) 0.88907(2) 0.234176(19) 0.02850(10) Uani 1 1 d .
I1 I 0.77428(6) 0.77980(3) 0.34729(3) 0.03305(12) Uani 1 1 d .
P1 P 0.8653(3) 0.64909(17) 0.79313(19) 0.0545(6) Uani 1 1 d .
F1 F 0.8999(10) 0.5846(6) 0.9120(5) 0.115(3) Uani 1 1 d .
F2 F 0.7801(12) 0.7537(5) 0.8182(6) 0.113(3) Uani 1 1 d .
F3 F 1.0818(10) 0.6795(7) 0.7832(5) 0.105(2) Uani 1 1 d .
F4 F 0.8287(11) 0.7111(6) 0.6722(5) 0.101(2) Uani 1 1 d .
F5 F 0.9550(12) 0.5438(7) 0.7615(8) 0.147(4) Uani 1 1 d .
F6 F 0.6556(9) 0.6109(6) 0.8026(6) 0.108(2) Uani 1 1 d .
O1 O 0.6272(8) 0.8368(5) 0.0424(4) 0.0493(13) Uani 1 1 d .
O2 O 0.6301(8) 1.0982(4) 0.1568(5) 0.0540(15) Uani 1 1 d .
O3 O 0.0692(7) 1.0088(4) 0.1106(4) 0.0488(13) Uani 1 1 d .
N1 N 0.3224(7) 0.9188(4) 0.3754(4) 0.0326(12) Uani 1 1 d .
N2 N 0.3182(7) 0.7368(4) 0.3280(4) 0.0279(12) Uani 1 1 d .
N3 N 0.4613(12) 0.6181(6) 0.1437(6) 0.060(2) Uani 1 1 d .
C1 C 0.5523(10) 0.8546(5) 0.1145(6) 0.0356(15) Uani 1 1 d .
C2 C 0.5561(11) 1.0200(6) 0.1829(6) 0.0409(17) Uani 1 1 d .
C3 C 0.2048(11) 0.9629(6) 0.1587(6) 0.0407(17) Uani 1 1 d .
C4 C 0.3076(9) 1.0162(6) 0.3912(6) 0.0394(17) Uani 1 1 d .
H4 H 0.3332 1.0790 0.3340 0.047 Uiso 1 1 calc R
C5 C 0.2558(11) 1.0290(8) 0.4887(7) 0.052(2) Uani 1 1 d .
H5 H 0.2465 1.0990 0.4975 0.063 Uiso 1 1 calc R
C6 C 0.2189(11) 0.9384(7) 0.5710(7) 0.050(2) Uani 1 1 d .
H6 H 0.1870 0.9448 0.6382 0.060 Uiso 1 1 calc R
C7 C 0.2278(11) 0.8389(7) 0.5565(6) 0.0482(19) Uani 1 1 d .
H7 H 0.2000 0.7761 0.6131 0.058 Uiso 1 1 calc R
C8 C 0.2783(9) 0.8302(6) 0.4574(5) 0.0345(15) Uani 1 1 d .
C9 C 0.2778(10) 0.7292(6) 0.4305(5) 0.0365(15) Uani 1 1 d .
C10 C 0.2384(10) 0.6307(6) 0.5049(5) 0.0426(18) Uani 1 1 d .
H10 H 0.2102 0.6270 0.5755 0.051 Uiso 1 1 calc R
C11 C 0.2402(11) 0.5395(6) 0.4761(6) 0.0467(19) Uani 1 1 d .
H11 H 0.2181 0.4714 0.5269 0.056 Uiso 1 1 calc R
C12 C 0.2744(11) 0.5476(6) 0.3723(6) 0.0437(18) Uani 1 1 d .
H12 H 0.2753 0.4855 0.3503 0.052 Uiso 1 1 calc R
C13 C 0.3076(9) 0.6487(5) 0.3006(5) 0.0308(14) Uani 1 1 d .
C14 C 0.3140(14) 0.6642(6) 0.1847(7) 0.053(2) Uani 1 1 d .
C15 C 0.4659(14) 0.6247(7) 0.0341(8) 0.062(2) Uani 1 1 d .
H15 H 0.5743 0.5953 0.0004 0.074 Uiso 1 1 calc R
C16 C 0.3039(13) 0.6757(6) -0.0118(8) 0.058(2) Uani 1 1 d .
H16 H 0.2999 0.6787 -0.0827 0.069 Uiso 1 1 calc R
C17 C 0.1390(15) 0.7255(7) 0.0221(8) 0.063(2) Uani 1 1 d .
H17 H 0.0315 0.7616 -0.0222 0.076 Uiso 1 1 calc R
C18 C 0.1385(15) 0.7200(7) 0.1264(6) 0.058(3) Uani 1 1 d .
H18 H 0.0288 0.7512 0.1579 0.070 Uiso 1 1 calc R
C19 C 0.6317(13) 0.5669(8) 0.1977(8) 0.068(3) Uani 1 1 d .
H19A H 0.6624 0.6091 0.2410 0.103 Uiso 1 1 calc R
H19B H 0.7392 0.5630 0.1476 0.103 Uiso 1 1 calc R
H19C H 0.6137 0.4923 0.2427 0.103 Uiso 1 1 calc R

loop_
_atom_site_aniso_label
_atom_site_aniso_U_11
_atom_site_aniso_U_22
_atom_site_aniso_U_33
_atom_site_aniso_U_23
_atom_site_aniso_U_13
_atom_site_aniso_U_12
Re1 0.03046(16) 0.02345(14) 0.02964(15) -0.00425(10) -0.00913(10) -0.00433(10)
I1 0.0299(2) 0.0317(2) 0.0371(2) -0.01040(19) -0.00982(18) -0.00057(18)
P1 0.0607(14) 0.0341(11) 0.0633(14) -0.0051(10) -0.0126(11) -0.0105(10)
F1 0.091(5) 0.131(6) 0.081(4) 0.035(4) -0.028(4) -0.037(4)
F2 0.168(7) 0.065(4) 0.115(5) -0.049(4) -0.047(5) 0.025(4)
F3 0.095(5) 0.146(6) 0.089(5) -0.039(4) 0.001(4) -0.068(5)
F4 0.131(6) 0.107(5) 0.065(4) -0.018(4) -0.032(4) -0.023(4)
F5 0.115(6) 0.107(6) 0.242(10) -0.093(7) -0.099(7) 0.037(5)
F6 0.065(4) 0.132(6) 0.120(5) -0.023(5) -0.028(4) -0.027(4)
O1 0.059(3) 0.059(3) 0.036(3) -0.019(3) 0.003(3) -0.020(3)
O2 0.057(3) 0.035(3) 0.067(4) -0.004(3) -0.010(3) -0.022(3)
O3 0.039(3) 0.046(3) 0.051(3) -0.002(3) -0.018(2) 0.000(2)
N1 0.025(3) 0.033(3) 0.040(3) -0.013(3) -0.011(2) 0.002(2)
N2 0.025(3) 0.026(3) 0.031(3) -0.004(2) -0.009(2) -0.005(2)
N3 0.066(5) 0.038(4) 0.073(5) -0.010(4) -0.012(4) -0.010(4)
C1 0.038(4) 0.030(3) 0.037(4) -0.005(3) -0.006(3) -0.013(3)
C2 0.041(4) 0.036(4) 0.044(4) -0.012(3) -0.015(3) 0.000(3)
C3 0.044(4) 0.031(4) 0.045(4) -0.006(3) -0.011(3) -0.011(3)
C4 0.028(3) 0.039(4) 0.053(5) -0.016(3) -0.014(3) -0.001(3)
C5 0.039(4) 0.068(6) 0.062(5) -0.040(5) -0.017(4) 0.006(4)
C6 0.040(4) 0.071(6) 0.049(5) -0.037(5) -0.015(4) 0.007(4)
C7 0.040(4) 0.070(6) 0.033(4) -0.016(4) -0.007(3) 0.001(4)
C8 0.024(3) 0.043(4) 0.033(4) -0.009(3) -0.008(3) 0.000(3)
C9 0.035(4) 0.040(4) 0.032(4) -0.008(3) -0.006(3) -0.004(3)
C10 0.043(4) 0.048(4) 0.028(4) 0.000(3) -0.001(3) -0.009(3)
C11 0.049(4) 0.033(4) 0.045(4) 0.007(3) -0.006(4) -0.007(3)
C12 0.051(4) 0.031(4) 0.046(4) -0.006(3) -0.007(4) -0.009(3)
C13 0.031(3) 0.026(3) 0.033(3) -0.006(3) -0.006(3) -0.004(3)
C14 0.068(6) 0.032(4) 0.067(6) -0.021(4) 0.013(5) -0.023(4)
C15 0.064(6) 0.041(5) 0.087(7) -0.025(5) -0.024(5) -0.009(4)
C16 0.063(6) 0.033(4) 0.074(6) -0.013(4) 0.016(5) -0.015(4)
C17 0.069(6) 0.047(5) 0.067(6) -0.004(4) -0.015(5) -0.016(5)
C18 0.105(7) 0.043(4) 0.028(4) 0.003(3) -0.017(4) -0.039(5)
C19 0.056(5) 0.069(6) 0.099(8) -0.049(6) 0.014(5) -0.024(5)

loop_
_atom_type_symbol
_atom_type_description
_atom_type_scat_dispersion_real
_atom_type_scat_dispersion_imag
_atom_type_scat_source
C C 0.0033 0.0016 'International Tables Vol C Tables 4.2.6.8 and 6.1.1.4'
H H 0.0000 0.0000 'International Tables Vol C Tables 4.2.6.8 and 6.1.1.4'
N N 0.0061 0.0033 'International Tables Vol C Tables 4.2.6.8 and 6.1.1.4'
O O 0.0106 0.0060 'International Tables Vol C Tables 4.2.6.8 and 6.1.1.4'
F F 0.0171 0.0103 'International Tables Vol C Tables 4.2.6.8 and 6.1.1.4'
P P 0.1023 0.0942 'International Tables Vol C Tables 4.2.6.8 and 6.1.1.4'
I I -0.4742 1.8119 'International Tables Vol C Tables 4.2.6.8 and 6.1.1.4'
Re Re -1.0185 7.2310 'International Tables Vol C Tables 4.2.6.8 and 6.1.1.4'

loop_
_geom_angle_atom_site_label_1
_geom_angle_atom_site_label_2
_geom_angle_atom_site_label_3
_geom_angle
C3 Re1 C2 91.2(3)
C3 Re1 C1 91.4(3)
C2 Re1 C1 86.1(3)
C3 Re1 N1 93.1(3)
C2 Re1 N1 94.6(3)
C1 Re1 N1 175.4(2)
C3 Re1 N2 97.5(2)
C2 Re1 N2 166.9(3)
C1 Re1 N2 103.3(2)
N1 Re1 N2 75.2(2)
C3 Re1 I1 179.6(2)
C2 Re1 I1 89.0(2)
C1 Re1 I1 89.0(2)
N1 Re1 I1 86.50(13)
N2 Re1 I1 82.34(12)
F2 P1 F1 90.8(5)
F2 P1 F4 90.6(4)
F1 P1 F4 178.2(4)
F2 P1 F6 91.6(5)
F1 P1 F6 90.4(4)
F4 P1 F6 88.5(4)
F2 P1 F3 92.2(5)
F1 P1 F3 89.0(4)
F4 P1 F3 92.0(4)
F6 P1 F3 176.1(5)
F2 P1 F5 177.3(5)
F1 P1 F5 91.7(5)
F4 P1 F5 86.8(5)
F6 P1 F5 89.0(4)
F3 P1 F5 87.2(4)
C4 N1 C8 118.0(6)
C4 N1 Re1 124.6(5)
C8 N1 Re1 117.2(4)
C13 N2 C9 117.8(5)
C13 N2 Re1 127.7(4)
C9 N2 Re1 113.8(4)
C14 N3 C19 122.7(9)
C14 N3 C15 121.8(8)
C19 N3 C15 115.2(8)
O1 C1 Re1 177.4(6)
O2 C2 Re1 176.9(7)
O3 C3 Re1 178.0(7)
N1 C4 C5 122.6(7)
N1 C4 H4 118.7
C5 C4 H4 118.7
C6 C5 C4 118.5(8)
C6 C5 H5 120.7
C4 C5 H5 120.7
C7 C6 C5 120.1(8)
C7 C6 H6 120.0
C5 C6 H6 120.0
C6 C7 C8 119.4(8)
C6 C7 H7 120.3
C8 C7 H7 120.3
N1 C8 C7 121.3(7)
N1 C8 C9 114.5(6)
C7 C8 C9 124.1(7)
N2 C9 C10 121.1(7)
N2 C9 C8 116.7(6)
C10 C9 C8 122.2(6)
C11 C10 C9 120.0(7)
C11 C10 H10 120.0
C9 C10 H10 120.0
C10 C11 C12 119.2(7)
C10 C11 H11 120.4
C12 C11 H11 120.4
C11 C12 C13 118.6(7)
C11 C12 H12 120.7
C13 C12 H12 120.7
N2 C13 C12 123.1(6)
N2 C13 C14 117.2(6)
C12 C13 C14 119.4(6)
N3 C14 C18 122.2(9)
N3 C14 C13 120.4(8)
C18 C14 C13 116.9(7)
C16 C15 N3 111.7(9)
C16 C15 H15 124.1
N3 C15 H15 124.1
C15 C16 C17 132.2(10)
C15 C16 H16 113.9
C17 C16 H16 113.9
C16 C17 C18 115.2(9)
C16 C17 H17 122.4
C18 C17 H17 122.4
C17 C18 C14 116.7(10)
C17 C18 H18 121.7
C14 C18 H18 121.7
N3 C19 H19A 109.5
N3 C19 H19B 109.5
H19A C19 H19B 109.5
N3 C19 H19C 109.5
H19A C19 H19C 109.5
H19B C19 H19C 109.5

loop_
_geom_bond_atom_site_label_1
_geom_bond_atom_site_label_2
_geom_bond_distance
Re1 C3 1.900(7)
Re1 C2 1.913(8)
Re1 C1 1.919(8)
Re1 N1 2.149(6)
Re1 N2 2.206(5)
Re1 I1 2.8138(5)
P1 F2 1.535(7)
P1 F1 1.563(6)
P1 F4 1.585(6)
P1 F6 1.591(6)
P1 F3 1.595(6)
P1 F5 1.595(8)
O1 C1 1.150(8)
O2 C2 1.150(8)
O3 C3 1.148(8)
N1 C4 1.344(9)
N1 C8 1.364(8)
N2 C13 1.333(8)
N2 C9 1.370(9)
N3 C14 1.293(11)
N3 C19 1.387(12)
N3 C15 1.456(12)
C4 C5 1.401(11)
C4 H4 0.9500
C5 C6 1.369(12)
C5 H5 0.9500
C6 C7 1.367(11)
C6 H6 0.9500
C7 C8 1.401(10)
C7 H7 0.9500
C8 C9 1.477(10)
C9 C10 1.393(9)
C10 C11 1.367(11)
C10 H10 0.9500
C11 C12 1.381(11)
C11 H11 0.9500
C12 C13 1.391(9)
C12 H12 0.9500
C13 C14 1.511(11)
C14 C18 1.453(13)
C15 C16 1.296(12)
C15 H15 0.9500
C16 C17 1.356(13)
C16 H16 0.9500
C17 C18 1.389(12)
C17 H17 0.9500
C18 H18 0.9500
C19 H19A 0.9800
C19 H19B 0.9800
C19 H19C 0.9800
